data_7157967
loop_
_publ_author_name
'Li, Zhen'
'Vijaykumar, Gonela'
'Li, Xiangdong'
'Golz, Christopher'
'Alcarazo, Manuel'

_publ_section_title
;
 5-(Diarylimino)- and 5-(sulfoximido)dibenzothiophenium triflates:
 syntheses and applications as electrophilic aminating reagents.
;
_journal_issue 13
_journal_name_full 'Organic &amp; biomolecular chemistry'
_journal_page_first 2941
_journal_page_last 2948
_journal_paper_doi 10.1039/d1ob00285f
_journal_volume 19
_journal_year 2021
_chemical_formula_moiety 'C27 H23 N O S'
_chemical_formula_sum 'C27 H23 N O S'
_chemical_formula_weight 409.52
_space_group_crystal_system triclinic
_space_group_IT_number 2
_space_group_name_Hall '-P 1'
_space_group_name_H-M_alt 'P -1'
_atom_sites_solution_hydrogens difmap
_atom_sites_solution_primary dual
_audit_creation_date 2020-07-30
_audit_creation_method
;
Olex2 1.3
(compiled 2020.06.28 svn.raecde09e for OlexSys, GUI svn.r6132)
;
_audit_update_record
;
2021-02-15 deposited with the CCDC.	2021-03-08 downloaded from the CCDC.
;
_cell_angle_alpha 99.1640(10)
_cell_angle_beta 113.4380(10)
_cell_angle_gamma 109.7450(10)
_cell_formula_units_Z 2
_cell_length_a 9.6947(3)
_cell_length_b 10.8404(3)
_cell_length_c 12.1920(4)
_cell_measurement_reflns_used 9758
_cell_measurement_temperature 100.0
_cell_measurement_theta_max 34.123
_cell_measurement_theta_min 2.337
_cell_volume 1040.54(6)
_computing_cell_refinement 'SAINT V8.40A (Bruker, 2019)'
_computing_data_reduction 'SAINT V8.40A (Bruker, 2019)'
_computing_molecular_graphics 'Olex2 1.3 (Dolomanov et al., 2009)'
_computing_publication_material 'Olex2 1.3 (Dolomanov et al., 2009)'
_computing_structure_refinement 'XL  (Sheldrick, 2008)'
_computing_structure_solution 'SHELXT 2014/5 (Sheldrick, 2014)'
_diffrn_ambient_temperature 100.0
_diffrn_measured_fraction_theta_full 0.997
_diffrn_measured_fraction_theta_max 0.906
_diffrn_measurement_device_type 'Bruker D8 Venture CuMo Dual Source'
_diffrn_measurement_method '\f and \w scans'
_diffrn_radiation_type MoK\a
_diffrn_radiation_wavelength 0.71073
_diffrn_reflns_av_R_equivalents 0.0265
_diffrn_reflns_av_unetI/netI 0.0168
_diffrn_reflns_Laue_measured_fraction_full 0.997
_diffrn_reflns_Laue_measured_fraction_max 0.906
_diffrn_reflns_limit_h_max 15
_diffrn_reflns_limit_h_min -14
_diffrn_reflns_limit_k_max 17
_diffrn_reflns_limit_k_min -17
_diffrn_reflns_limit_l_max 19
_diffrn_reflns_limit_l_min -19
_diffrn_reflns_number 78916
_diffrn_reflns_point_group_measured_fraction_full 0.997
_diffrn_reflns_point_group_measured_fraction_max 0.906
_diffrn_reflns_theta_full 25.242
_diffrn_reflns_theta_max 34.381
_diffrn_reflns_theta_min 2.336
_diffrn_source_current 1.0
_diffrn_source_power 0.05
_diffrn_source_voltage 50.0
_diffrn_standards_number 0
_exptl_absorpt_coefficient_mu 0.175
_exptl_absorpt_correction_T_max 0.7794
_exptl_absorpt_correction_T_min 0.7625
_exptl_absorpt_correction_type multi-scan
_exptl_absorpt_process_details
;
SADABS-2016/2 (Bruker,2016/2) was used for absorption correction.
wR2(int) was 0.1075 before and 0.0433 after correction.
The Ratio of minimum to maximum transmission is 0.9783.
The \l/2 correction factor is Not present.
;
_exptl_crystal_colour colourless
_exptl_crystal_colour_primary colourless
_exptl_crystal_density_diffrn 1.307
_exptl_crystal_description block
_exptl_crystal_F_000 432
_exptl_crystal_recrystallization_method 'Re-crystallisation from solvent: DCM and diethylether'
_exptl_crystal_size_max 0.426
_exptl_crystal_size_mid 0.272
_exptl_crystal_size_min 0.142
_refine_diff_density_max 0.468
_refine_diff_density_min -0.430
_refine_diff_density_rms 0.056
_refine_ls_extinction_method none
_refine_ls_goodness_of_fit_ref 1.052
_refine_ls_hydrogen_treatment refxyz
_refine_ls_matrix_type full
_refine_ls_number_parameters 340
_refine_ls_number_reflns 7926
_refine_ls_number_restraints 0
_refine_ls_restrained_S_all 1.052
_refine_ls_R_factor_all 0.0370
_refine_ls_R_factor_gt 0.0338
_refine_ls_shift/su_max 0.001
_refine_ls_shift/su_mean 0.000
_refine_ls_structure_factor_coef Fsqd
_refine_ls_weighting_details 'w=1/[\s^2^(Fo^2^)+(0.0446P)^2^+0.4366P] where P=(Fo^2^+2Fc^2^)/3'
_refine_ls_weighting_scheme calc
_refine_ls_wR_factor_gt 0.0919
_refine_ls_wR_factor_ref 0.0976
_reflns_Friedel_coverage 0.000
_reflns_number_gt 7410
_reflns_number_total 7926
_reflns_threshold_expression 'I > 2\s(I)'
_cod_data_source_file d1ob00285f2.cif
_cod_data_source_block mo_1070_cg_0m
_cod_depositor_comments 'Adding full bibliography for 7157951--7157968.cif.'
_cod_database_code 7157967
_shelx_shelxl_version_number 2018/3
_shelx_space_group_comment
;
The symmetry employed for this shelxl refinement is uniquely defined
by the following loop, which should always be used as a source of
symmetry information in preference to the above space-group names.
They are only intended as comments.
;
_shelx_estimated_absorpt_t_max 0.976
_shelx_estimated_absorpt_t_min 0.929
_olex2_refinement_description
;
1. Fixed Uiso
 At 1.2 times of:
  All C(H) groups
 At 1.5 times of:
  All C(H,H,H) groups
;
_olex2_submission_special_instructions 'No special instructions were received'

loop_
_space_group_symop_operation_xyz
'x, y, z'
'-x, -y, -z'

loop_
_atom_site_label
_atom_site_type_symbol
_atom_site_fract_x
_atom_site_fract_y
_atom_site_fract_z
_atom_site_U_iso_or_equiv
_atom_site_adp_type
_atom_site_occupancy
_atom_site_site_symmetry_order
_atom_site_calc_flag
_atom_site_refinement_flags_posn
_atom_site_refinement_flags_adp
_atom_site_refinement_flags_occupancy
_atom_site_disorder_assembly
_atom_site_disorder_group
S1 S 0.45330(2) 0.43085(2) 0.77408(2) 0.01341(5) Uani 1 1 d . . . . .
O1 O 0.48043(8) 0.34883(7) 0.85803(6) 0.01816(12) Uani 1 1 d . . . . .
N1 N 0.28997(9) 0.44318(8) 0.71936(7) 0.01652(12) Uani 1 1 d . . . . .
C1 C 0.47653(10) 0.37745(8) 0.64098(8) 0.01489(13) Uani 1 1 d . . . . .
C2 C 0.62839(10) 0.47061(8) 0.65521(8) 0.01529(13) Uani 1 1 d . . . . .
C3 C 0.72422(10) 0.59165(8) 0.77354(8) 0.01550(13) Uani 1 1 d . . . . .
C4 C 0.87904(11) 0.70405(9) 0.81737(9) 0.01867(15) Uani 1 1 d . . . . .
H4 H 0.9422(17) 0.7095(14) 0.7716(13) 0.022 Uiso 1 1 d . U . . .
C5 C 0.94750(11) 0.80976(9) 0.93195(9) 0.02072(16) Uani 1 1 d . . . . .
H5 H 1.0576(18) 0.8877(15) 0.9650(13) 0.025 Uiso 1 1 d . U . . .
C6 C 0.86359(11) 0.80477(9) 1.00255(9) 0.01993(15) Uani 1 1 d . . . . .
H6 H 0.9156(17) 0.8784(15) 1.0840(13) 0.024 Uiso 1 1 d . U . . .
C7 C 0.70919(11) 0.69216(9) 0.96077(8) 0.01738(14) Uani 1 1 d . . . . .
H7 H 0.6516(17) 0.6849(14) 1.0090(13) 0.021 Uiso 1 1 d . U . . .
C8 C 0.64328(10) 0.58781(8) 0.84660(8) 0.01479(13) Uani 1 1 d . . . . .
C9 C 0.66788(11) 0.44297(9) 0.55860(9) 0.01869(15) Uani 1 1 d . . . . .
H9 H 0.7710(17) 0.5051(14) 0.5635(13) 0.022 Uiso 1 1 d . U . . .
C10 C 0.55460(12) 0.32465(9) 0.45091(9) 0.02045(15) Uani 1 1 d . . . . .
H10 H 0.5808(18) 0.3069(15) 0.3821(13) 0.025 Uiso 1 1 d . U . . .
C11 C 0.40184(12) 0.23463(9) 0.43778(9) 0.02009(15) Uani 1 1 d . . . . .
H11 H 0.3234(17) 0.1561(15) 0.3602(13) 0.024 Uiso 1 1 d . U . . .
C12 C 0.36091(11) 0.25995(9) 0.53383(8) 0.01789(14) Uani 1 1 d . . . . .
H12 H 0.2551(17) 0.2007(14) 0.5258(13) 0.021 Uiso 1 1 d . U . . .
C13 C 0.23836(10) 0.49859(8) 0.80788(8) 0.01491(13) Uani 1 1 d . . . . .
H13 H 0.3174(16) 0.5199(13) 0.8974(12) 0.018 Uiso 1 1 d . U . . .
C14 C 0.22804(10) 0.63104(8) 0.78839(8) 0.01512(13) Uani 1 1 d . . . . .
C15 C 0.13640(12) 0.62685(9) 0.66504(8) 0.01998(15) Uani 1 1 d . . . . .
H15 H 0.0836(17) 0.5425(15) 0.5970(13) 0.024 Uiso 1 1 d . U . . .
C16 C 0.12121(13) 0.74369(10) 0.64069(9) 0.02320(17) Uani 1 1 d . . . . .
H16 H 0.0576(18) 0.7374(15) 0.5526(14) 0.028 Uiso 1 1 d . U . . .
C17 C 0.19831(11) 0.86969(9) 0.74012(10) 0.02198(16) Uani 1 1 d . . . . .
C18 C 0.29126(11) 0.87428(9) 0.86326(10) 0.02351(17) Uani 1 1 d . . . . .
H18 H 0.3406(19) 0.9605(16) 0.9304(14) 0.028 Uiso 1 1 d . U . . .
C19 C 0.30629(11) 0.75618(9) 0.88791(9) 0.02022(15) Uani 1 1 d . . . . .
H19 H 0.3733(17) 0.7622(15) 0.9762(13) 0.024 Uiso 1 1 d . U . . .
C20 C 0.17475(15) 0.99430(11) 0.71292(14) 0.0323(2) Uani 1 1 d . . . . .
H20A H 0.167(2) 0.9952(19) 0.6317(18) 0.048 Uiso 1 1 d . U . . .
H20B H 0.263(2) 1.079(2) 0.7818(18) 0.048 Uiso 1 1 d . U . . .
H20C H 0.067(2) 0.9913(19) 0.7032(17) 0.048 Uiso 1 1 d . U . . .
C21 C 0.06914(10) 0.38929(8) 0.78138(8) 0.01495(13) Uani 1 1 d . . . . .
C22 C -0.01029(11) 0.25555(9) 0.69347(8) 0.01780(14) Uani 1 1 d . . . . .
H22 H 0.0470(17) 0.2315(14) 0.6497(13) 0.021 Uiso 1 1 d . U . . .
C23 C -0.16498(11) 0.15810(9) 0.67149(9) 0.02009(15) Uani 1 1 d . . . . .
H23 H -0.2202(18) 0.0661(15) 0.6083(13) 0.024 Uiso 1 1 d . U . . .
C24 C -0.24216(11) 0.19046(9) 0.73938(9) 0.01901(15) Uani 1 1 d . . . . .
C25 C -0.16138(11) 0.32465(9) 0.82791(9) 0.01889(15) Uani 1 1 d . . . . .
H25 H -0.2171(17) 0.3487(14) 0.8739(13) 0.023 Uiso 1 1 d . U . . .
C26 C -0.00935(11) 0.42293(9) 0.84798(8) 0.01775(14) Uani 1 1 d . . . . .
H26 H 0.0422(17) 0.5166(14) 0.9077(13) 0.021 Uiso 1 1 d . U . . .
C27 C -0.40634(13) 0.08498(10) 0.71996(12) 0.02675(19) Uani 1 1 d . . . . .
H27A H -0.387(2) 0.0330(18) 0.7790(16) 0.040 Uiso 1 1 d . U . . .
H27B H -0.480(2) 0.0212(18) 0.6324(17) 0.040 Uiso 1 1 d . U . . .
H27C H -0.467(2) 0.1294(18) 0.7444(16) 0.040 Uiso 1 1 d . U . . .

loop_
_atom_site_aniso_label
_atom_site_aniso_U_11
_atom_site_aniso_U_22
_atom_site_aniso_U_33
_atom_site_aniso_U_23
_atom_site_aniso_U_13
_atom_site_aniso_U_12
S1 0.01272(8) 0.01355(8) 0.01750(9) 0.00663(6) 0.00984(7) 0.00601(6)
O1 0.0202(3) 0.0185(3) 0.0231(3) 0.0118(2) 0.0141(2) 0.0099(2)
N1 0.0139(3) 0.0198(3) 0.0191(3) 0.0063(2) 0.0101(2) 0.0085(2)
C1 0.0158(3) 0.0143(3) 0.0187(3) 0.0065(3) 0.0112(3) 0.0073(3)
C2 0.0150(3) 0.0159(3) 0.0191(3) 0.0075(3) 0.0108(3) 0.0076(3)
C3 0.0143(3) 0.0156(3) 0.0194(3) 0.0073(3) 0.0103(3) 0.0067(3)
C4 0.0155(3) 0.0184(3) 0.0231(4) 0.0074(3) 0.0119(3) 0.0054(3)
C5 0.0167(3) 0.0176(3) 0.0245(4) 0.0068(3) 0.0102(3) 0.0040(3)
C6 0.0195(4) 0.0168(3) 0.0208(4) 0.0054(3) 0.0097(3) 0.0057(3)
C7 0.0181(3) 0.0171(3) 0.0189(3) 0.0068(3) 0.0107(3) 0.0076(3)
C8 0.0137(3) 0.0145(3) 0.0182(3) 0.0068(3) 0.0093(3) 0.0060(2)
C9 0.0188(3) 0.0207(4) 0.0227(4) 0.0089(3) 0.0146(3) 0.0092(3)
C10 0.0245(4) 0.0210(4) 0.0223(4) 0.0079(3) 0.0160(3) 0.0113(3)
C11 0.0239(4) 0.0167(3) 0.0215(4) 0.0052(3) 0.0135(3) 0.0085(3)
C12 0.0185(3) 0.0149(3) 0.0214(4) 0.0058(3) 0.0119(3) 0.0063(3)
C13 0.0138(3) 0.0166(3) 0.0160(3) 0.0053(3) 0.0084(3) 0.0072(3)
C14 0.0129(3) 0.0156(3) 0.0173(3) 0.0048(3) 0.0086(3) 0.0057(2)
C15 0.0251(4) 0.0203(4) 0.0173(3) 0.0066(3) 0.0110(3) 0.0122(3)
C16 0.0308(4) 0.0263(4) 0.0243(4) 0.0140(3) 0.0180(4) 0.0173(4)
C17 0.0200(4) 0.0178(4) 0.0360(5) 0.0128(3) 0.0188(4) 0.0089(3)
C18 0.0158(3) 0.0152(3) 0.0318(4) 0.0021(3) 0.0092(3) 0.0041(3)
C19 0.0151(3) 0.0179(3) 0.0207(4) 0.0019(3) 0.0056(3) 0.0058(3)
C20 0.0335(5) 0.0224(4) 0.0536(7) 0.0207(5) 0.0268(5) 0.0157(4)
C21 0.0144(3) 0.0160(3) 0.0176(3) 0.0074(3) 0.0091(3) 0.0077(3)
C22 0.0187(3) 0.0166(3) 0.0211(3) 0.0064(3) 0.0125(3) 0.0075(3)
C23 0.0201(4) 0.0162(3) 0.0252(4) 0.0066(3) 0.0135(3) 0.0065(3)
C24 0.0169(3) 0.0183(3) 0.0262(4) 0.0105(3) 0.0129(3) 0.0083(3)
C25 0.0182(3) 0.0203(4) 0.0245(4) 0.0092(3) 0.0141(3) 0.0101(3)
C26 0.0177(3) 0.0177(3) 0.0215(4) 0.0067(3) 0.0121(3) 0.0087(3)
C27 0.0212(4) 0.0214(4) 0.0416(5) 0.0110(4) 0.0202(4) 0.0076(3)

loop_
_atom_type_symbol
_atom_type_description
_atom_type_scat_dispersion_real
_atom_type_scat_dispersion_imag
_atom_type_scat_source
C C 0.0033 0.0016 'International Tables Vol C Tables 4.2.6.8 and 6.1.1.4'
H H 0.0000 0.0000 'International Tables Vol C Tables 4.2.6.8 and 6.1.1.4'
N N 0.0061 0.0033 'International Tables Vol C Tables 4.2.6.8 and 6.1.1.4'
O O 0.0106 0.0060 'International Tables Vol C Tables 4.2.6.8 and 6.1.1.4'
S S 0.1246 0.1234 'International Tables Vol C Tables 4.2.6.8 and 6.1.1.4'

loop_
_exptl_crystal_face_index_h
_exptl_crystal_face_index_k
_exptl_crystal_face_index_l
_exptl_crystal_face_perp_dist
-2.00 2.00 -1.00 0.2030
2.00 -2.00 1.00 0.1270
1.00 0.00 1.00 0.0780
-1.00 0.00 -1.00 0.1120
1.00 2.00 2.00 0.0590
-1.00 1.00 -2.00 0.1390
-1.00 2.00 1.00 0.1480
0.00 0.00 -1.00 0.0670
0.00 0.00 1.00 0.0720
-1.00 2.00 -2.00 0.1710
1.00 -1.00 -1.00 0.1600
0.00 -1.00 2.00 0.0750
0.00 1.00 -2.00 0.1160
-1.00 0.00 2.00 0.1260
0.00 1.00 -1.00 0.1320
-1.00 -1.00 2.00 0.1150
1.00 1.00 -2.00 0.1360
1.00 0.00 -1.00 0.1390
-1.00 0.00 1.00 0.1570
-1.00 -2.00 1.00 0.0910
-1.00 -2.00 0.00 0.0800
1.00 2.00 0.00 0.1050
0.00 1.00 0.00 0.1100
0.00 -1.00 0.00 0.0720
-1.00 -1.00 -2.00 0.0710

loop_
_geom_angle_atom_site_label_1
_geom_angle_atom_site_label_2
_geom_angle_atom_site_label_3
_geom_angle
_geom_angle_site_symmetry_1
_geom_angle_site_symmetry_3
_geom_angle_publ_flag
O1 S1 N1 119.93(4) . . ?
O1 S1 C1 113.46(4) . . ?
O1 S1 C8 105.93(4) . . ?
N1 S1 C1 104.32(4) . . ?
N1 S1 C8 117.39(4) . . ?
C1 S1 C8 92.62(4) . . ?
C13 N1 S1 118.80(6) . . ?
C2 C1 S1 111.16(6) . . ?
C12 C1 S1 125.72(6) . . ?
C12 C1 C2 123.11(7) . . ?
C1 C2 C3 112.73(7) . . ?
C9 C2 C1 118.68(8) . . ?
C9 C2 C3 128.54(7) . . ?
C4 C3 C2 128.04(7) . . ?
C4 C3 C8 118.93(8) . . ?
C8 C3 C2 113.04(7) . . ?
C3 C4 H4 121.9(8) . . ?
C3 C4 C5 118.96(8) . . ?
C5 C4 H4 119.1(8) . . ?
C4 C5 H5 119.7(8) . . ?
C4 C5 C6 121.18(8) . . ?
C6 C5 H5 119.1(8) . . ?
C5 C6 H6 119.8(8) . . ?
C5 C6 C7 120.63(8) . . ?
C7 C6 H6 119.5(8) . . ?
C6 C7 H7 122.0(8) . . ?
C8 C7 C6 117.32(8) . . ?
C8 C7 H7 120.6(8) . . ?
C3 C8 S1 110.26(6) . . ?
C7 C8 S1 126.74(6) . . ?
C7 C8 C3 122.97(7) . . ?
C2 C9 H9 121.8(8) . . ?
C10 C9 C2 119.16(8) . . ?
C10 C9 H9 119.1(8) . . ?
C9 C10 H10 119.1(8) . . ?
C9 C10 C11 121.04(8) . . ?
C11 C10 H10 119.8(8) . . ?
C10 C11 H11 119.1(8) . . ?
C12 C11 C10 120.58(8) . . ?
C12 C11 H11 120.2(8) . . ?
C1 C12 C11 117.41(8) . . ?
C1 C12 H12 120.6(8) . . ?
C11 C12 H12 122.0(8) . . ?
N1 C13 H13 112.6(8) . . ?
N1 C13 C14 107.81(6) . . ?
N1 C13 C21 109.75(6) . . ?
C14 C13 H13 109.2(8) . . ?
C14 C13 C21 111.23(6) . . ?
C21 C13 H13 106.2(8) . . ?
C15 C14 C13 118.42(7) . . ?
C19 C14 C13 123.07(8) . . ?
C19 C14 C15 118.51(8) . . ?
C14 C15 H15 119.0(9) . . ?
C16 C15 C14 121.36(8) . . ?
C16 C15 H15 119.6(9) . . ?
C15 C16 H16 119.1(9) . . ?
C15 C16 C17 120.59(9) . . ?
C17 C16 H16 120.3(9) . . ?
C16 C17 C20 120.05(10) . . ?
C18 C17 C16 118.06(8) . . ?
C18 C17 C20 121.86(10) . . ?
C17 C18 H18 117.0(9) . . ?
C17 C18 C19 121.35(9) . . ?
C19 C18 H18 121.6(9) . . ?
C14 C19 C18 120.12(9) . . ?
C14 C19 H19 120.1(8) . . ?
C18 C19 H19 119.8(8) . . ?
C17 C20 H20A 110.4(11) . . ?
C17 C20 H20B 110.1(11) . . ?
C17 C20 H20C 113.0(11) . . ?
H20A C20 H20B 112.7(15) . . ?
H20A C20 H20C 103.5(15) . . ?
H20B C20 H20C 107.1(15) . . ?
C22 C21 C13 122.36(7) . . ?
C22 C21 C26 118.10(7) . . ?
C26 C21 C13 119.55(7) . . ?
C21 C22 H22 117.7(8) . . ?
C21 C22 C23 120.92(8) . . ?
C23 C22 H22 121.3(8) . . ?
C22 C23 H23 119.9(8) . . ?
C24 C23 C22 121.13(8) . . ?
C24 C23 H23 118.9(8) . . ?
C23 C24 C25 117.63(8) . . ?
C23 C24 C27 121.83(8) . . ?
C25 C24 C27 120.53(8) . . ?
C24 C25 H25 117.8(8) . . ?
C26 C25 C24 121.41(8) . . ?
C26 C25 H25 120.7(8) . . ?
C21 C26 H26 119.3(8) . . ?
C25 C26 C21 120.78(8) . . ?
C25 C26 H26 119.9(8) . . ?
C24 C27 H27A 110.8(10) . . ?
C24 C27 H27B 112.5(10) . . ?
C24 C27 H27C 112.1(10) . . ?
H27A C27 H27B 110.6(14) . . ?
H27A C27 H27C 101.6(13) . . ?
H27B C27 H27C 108.7(14) . . ?

loop_
_geom_bond_atom_site_label_1
_geom_bond_atom_site_label_2
_geom_bond_distance
_geom_bond_site_symmetry_2
_geom_bond_publ_flag
S1 O1 1.4632(6) . ?
S1 N1 1.5171(7) . ?
S1 C1 1.7603(8) . ?
S1 C8 1.7824(8) . ?
N1 C13 1.4838(10) . ?
C1 C2 1.3978(11) . ?
C1 C12 1.3877(12) . ?
C2 C3 1.4742(12) . ?
C2 C9 1.3955(11) . ?
C3 C4 1.3935(11) . ?
C3 C8 1.3988(11) . ?
C4 H4 0.974(14) . ?
C4 C5 1.3943(13) . ?
C5 H5 0.977(14) . ?
C5 C6 1.3955(13) . ?
C6 H6 0.977(14) . ?
C6 C7 1.3968(12) . ?
C7 H7 0.954(14) . ?
C7 C8 1.3885(11) . ?
C9 H9 0.970(14) . ?
C9 C10 1.3928(13) . ?
C10 H10 0.978(14) . ?
C10 C11 1.3987(13) . ?
C11 H11 0.965(14) . ?
C11 C12 1.3947(12) . ?
C12 H12 0.964(14) . ?
C13 H13 0.983(13) . ?
C13 C14 1.5215(11) . ?
C13 C21 1.5306(11) . ?
C14 C15 1.3932(12) . ?
C14 C19 1.3914(12) . ?
C15 H15 0.943(14) . ?
C15 C16 1.3874(13) . ?
C16 H16 0.980(14) . ?
C16 C17 1.3985(14) . ?
C17 C18 1.3922(15) . ?
C17 C20 1.5092(14) . ?
C18 H18 0.956(15) . ?
C18 C19 1.4016(13) . ?
C19 H19 0.989(14) . ?
C20 H20A 0.965(19) . ?
C20 H20B 0.966(19) . ?
C20 H20C 0.988(19) . ?
C21 C22 1.3921(11) . ?
C21 C26 1.3986(11) . ?
C22 H22 0.975(14) . ?
C22 C23 1.3987(12) . ?
C23 H23 0.971(14) . ?
C23 C24 1.3949(12) . ?
C24 C25 1.3972(12) . ?
C24 C27 1.5104(13) . ?
C25 H25 0.982(14) . ?
C25 C26 1.3915(12) . ?
C26 H26 0.971(14) . ?
C27 H27A 0.982(17) . ?
C27 H27B 0.976(18) . ?
C27 H27C 0.978(17) . ?

loop_
_geom_torsion_atom_site_label_1
_geom_torsion_atom_site_label_2
_geom_torsion_atom_site_label_3
_geom_torsion_atom_site_label_4
_geom_torsion
_geom_torsion_site_symmetry_1
_geom_torsion_site_symmetry_2
_geom_torsion_site_symmetry_3
_geom_torsion_site_symmetry_4
_geom_torsion_publ_flag
S1 N1 C13 C14 118.63(7) . . . . ?
S1 N1 C13 C21 -120.06(6) . . . . ?
S1 C1 C2 C3 -2.97(9) . . . . ?
S1 C1 C2 C9 179.25(6) . . . . ?
S1 C1 C12 C11 -179.91(7) . . . . ?
O1 S1 N1 C13 56.81(8) . . . . ?
O1 S1 C1 C2 -104.71(6) . . . . ?
O1 S1 C1 C12 76.04(8) . . . . ?
O1 S1 C8 C3 111.44(6) . . . . ?
O1 S1 C8 C7 -66.71(8) . . . . ?
N1 S1 C1 C2 123.06(6) . . . . ?
N1 S1 C1 C12 -56.18(8) . . . . ?
N1 S1 C8 C3 -111.48(6) . . . . ?
N1 S1 C8 C7 70.37(9) . . . . ?
N1 C13 C14 C15 50.53(9) . . . . ?
N1 C13 C14 C19 -129.24(8) . . . . ?
N1 C13 C21 C22 5.09(11) . . . . ?
N1 C13 C21 C26 -175.55(7) . . . . ?
C1 S1 N1 C13 -174.80(6) . . . . ?
C1 S1 C8 C3 -3.87(6) . . . . ?
C1 S1 C8 C7 177.98(8) . . . . ?
C1 C2 C3 C4 -179.65(8) . . . . ?
C1 C2 C3 C8 0.03(10) . . . . ?
C1 C2 C9 C10 0.60(12) . . . . ?
C2 C1 C12 C11 0.93(13) . . . . ?
C2 C3 C4 C5 179.02(8) . . . . ?
C2 C3 C8 S1 2.86(9) . . . . ?
C2 C3 C8 C7 -178.90(7) . . . . ?
C2 C9 C10 C11 0.75(14) . . . . ?
C3 C2 C9 C10 -176.78(8) . . . . ?
C3 C4 C5 C6 -0.18(14) . . . . ?
C4 C3 C8 S1 -177.42(6) . . . . ?
C4 C3 C8 C7 0.82(12) . . . . ?
C4 C5 C6 C7 0.89(14) . . . . ?
C5 C6 C7 C8 -0.72(13) . . . . ?
C6 C7 C8 S1 177.81(7) . . . . ?
C6 C7 C8 C3 -0.13(12) . . . . ?
C8 S1 N1 C13 -74.12(7) . . . . ?
C8 S1 C1 C2 3.92(6) . . . . ?
C8 S1 C1 C12 -175.33(8) . . . . ?
C8 C3 C4 C5 -0.65(13) . . . . ?
C9 C2 C3 C4 -2.14(14) . . . . ?
C9 C2 C3 C8 177.54(8) . . . . ?
C9 C10 C11 C12 -1.32(14) . . . . ?
C10 C11 C12 C1 0.48(13) . . . . ?
C12 C1 C2 C3 176.30(8) . . . . ?
C12 C1 C2 C9 -1.48(12) . . . . ?
C13 C14 C15 C16 179.66(8) . . . . ?
C13 C14 C19 C18 -179.83(8) . . . . ?
C13 C21 C22 C23 -179.99(8) . . . . ?
C13 C21 C26 C25 -178.54(8) . . . . ?
C14 C13 C21 C22 124.32(8) . . . . ?
C14 C13 C21 C26 -56.32(10) . . . . ?
C14 C15 C16 C17 0.09(14) . . . . ?
C15 C14 C19 C18 0.40(13) . . . . ?
C15 C16 C17 C18 0.53(14) . . . . ?
C15 C16 C17 C20 -177.42(9) . . . . ?
C16 C17 C18 C19 -0.69(14) . . . . ?
C17 C18 C19 C14 0.23(14) . . . . ?
C19 C14 C15 C16 -0.56(13) . . . . ?
C20 C17 C18 C19 177.22(9) . . . . ?
C21 C13 C14 C15 -69.85(9) . . . . ?
C21 C13 C14 C19 110.38(9) . . . . ?
C21 C22 C23 C24 -1.84(14) . . . . ?
C22 C21 C26 C25 0.85(13) . . . . ?
C22 C23 C24 C25 1.48(13) . . . . ?
C22 C23 C24 C27 -177.94(9) . . . . ?
C23 C24 C25 C26 0.01(13) . . . . ?
C24 C25 C26 C21 -1.19(13) . . . . ?
C26 C21 C22 C23 0.64(13) . . . . ?
C27 C24 C25 C26 179.44(9) . . . . ?
